data_4070320
loop_
_publ_author_name
'Dietrich, H. Martin'
'T\"ornroos, Karl W.'
'Herdtweck, Eberhardt'
'Anwander, Reiner'

_publ_section_title
;
 Tetramethylaluminate and Tetramethylgallate Coordination in Rare-Earth
 Metal Half-Sandwich and Metallocene Complexes
;
_journal_issue 23
_journal_name_full Organometallics
_journal_page_first 6739
_journal_paper_doi 10.1021/om9007168
_journal_volume 28
_journal_year 2009
_chemical_formula_moiety 'C48 H84 Al2 La2, 4(C7 H8)'
_chemical_formula_sum 'C76 H116 Al2 La2'
_chemical_formula_weight 1361.47
_chemical_name_systematic ?
_space_group_IT_number 2
_symmetry_cell_setting triclinic
_symmetry_Int_Tables_number 2
_symmetry_space_group_name_Hall '-P 1'
_symmetry_space_group_name_H-M 'P -1'
_atom_sites_solution_hydrogens difmap
_atom_sites_solution_primary direct
_atom_sites_solution_secondary difmap
_cell_angle_alpha 107.1632(4)
_cell_angle_beta 100.7283(4)
_cell_angle_gamma 111.1447(4)
_cell_formula_units_Z 1
_cell_length_a 11.2689(1)
_cell_length_b 12.8630(1)
_cell_length_c 15.3727(2)
_cell_measurement_reflns_used 6844
_cell_measurement_temperature 173(1)
_cell_measurement_theta_max 25.34
_cell_measurement_theta_min 1.47
_cell_volume 1875.63(3)
_computing_cell_refinement 'DENZO (Nonius, 2001b)'
_computing_data_collection 'Kappa-CCD Control Software (Nonius, 2001a)'
_computing_data_reduction 'DENZO (Nonius, 2001b)'
_computing_molecular_graphics 'PLATON (Spek, 2001)'
_computing_publication_material 'PLATON (Spek, 2001)'
_computing_structure_refinement 'SHELXL97 (Sheldrick, 1998)'
_computing_structure_solution 'SIR92 (Altomare, 1994)'
_diffrn_ambient_temperature 173(1)
_diffrn_detector ' CCD plate '
_diffrn_detector_area_resol_mean 18
_diffrn_measured_fraction_theta_full 100.0
_diffrn_measured_fraction_theta_max 100.0
_diffrn_measurement_device ' \k-geometry diffractometer '
_diffrn_measurement_device_type ' Nonius \k-CCD diffractometer'
_diffrn_measurement_method ' phi- and omega-rotation '
_diffrn_radiation_monochromator graphite
_diffrn_radiation_source 'NONIUS FR 591 rotating anode'
_diffrn_radiation_type 'Mo K\a'
_diffrn_radiation_wavelength 0.71073
_diffrn_reflns_av_R_equivalents 0.045
_diffrn_reflns_av_sigmaI/netI 0.0226
_diffrn_reflns_limit_h_max 13
_diffrn_reflns_limit_h_min -13
_diffrn_reflns_limit_k_max 15
_diffrn_reflns_limit_k_min -15
_diffrn_reflns_limit_l_max 18
_diffrn_reflns_limit_l_min -18
_diffrn_reflns_number 37027
_diffrn_reflns_theta_full 25.34
_diffrn_reflns_theta_max 25.34
_diffrn_reflns_theta_min 1.47
_diffrn_standards_decay_% 0
_exptl_absorpt_coefficient_mu 1.184
_exptl_absorpt_correction_T_max 0.834
_exptl_absorpt_correction_T_min 0.565
_exptl_absorpt_correction_type multi-scan
_exptl_absorpt_process_details '(applied during the scaling procedure; Nonius, 2001b)'
_exptl_crystal_colour colorless
_exptl_crystal_density_diffrn 1.205
_exptl_crystal_density_method none
_exptl_crystal_description plate
_exptl_crystal_F_000 712
_exptl_crystal_size_max 0.63
_exptl_crystal_size_mid 0.61
_exptl_crystal_size_min 0.15
_refine_diff_density_max 0.640
_refine_diff_density_min -0.600
_refine_diff_density_rms 0.061
_refine_ls_goodness_of_fit_ref 1.040
_refine_ls_hydrogen_treatment mixed
_refine_ls_matrix_type full
_refine_ls_number_parameters 421
_refine_ls_number_reflns 6868
_refine_ls_number_restraints 0
_refine_ls_restrained_S_all 1.040
_refine_ls_R_factor_all 0.0303
_refine_ls_R_factor_gt 0.0265
_refine_ls_shift/su_max 0.002
_refine_ls_shift/su_mean 0.000
_refine_ls_structure_factor_coef Fsqd
_refine_ls_weighting_details 'w=1/[\s^2^(Fo^2^)+(Fo^2^)+(0.0347P)^2^+1.5823P] where P=(Fo^2^+2Fc^2^)/3'
_refine_ls_weighting_scheme sigma
_refine_ls_wR_factor_gt 0.0653
_refine_ls_wR_factor_ref 0.0675
_reflns_number_gt 6361
_reflns_number_total 6868
_reflns_threshold_expression I>2\s(I)
_cod_data_source_file om9007168_si_002.cif
_cod_data_source_block Compound3bprime
_cod_depositor_comments
;
The following automatic conversions were performed:

'_symmetry_cell_setting' value 'Triclinic' changed to 'triclinic'
according to /home/saulius/struct/CIF-dictionaries/cif_core.dic
dictionary named 'cif_core.dic' version 2.4.2 from 2011-04-26.

Automatic conversion script
Id: cif_fix_values 1715 2011-07-08 13:25:40Z adriana 
;
_cod_database_code 4070320

loop_
_symmetry_equiv_pos_as_xyz
x,y,z
-x,-y,-z

loop_
_atom_site_aniso_label
_atom_site_aniso_U_11
_atom_site_aniso_U_22
_atom_site_aniso_U_33
_atom_site_aniso_U_23
_atom_site_aniso_U_13
_atom_site_aniso_U_12
La 0.0320(1) 0.0294(1) 0.0282(1) 0.0141(1) 0.0106(1) 0.0145(1)
Al 0.0335(4) 0.0331(4) 0.0438(5) 0.0144(3) 0.0161(4) 0.0177(3)
C1 0.0411(16) 0.0363(14) 0.0381(15) 0.0172(12) 0.0147(13) 0.0190(13)
C2 0.0380(15) 0.0385(15) 0.0409(16) 0.0180(13) 0.0155(13) 0.0186(12)
C3 0.055(2) 0.066(2) 0.069(3) 0.013(2) 0.037(2) 0.022(2)
C4 0.051(2) 0.054(2) 0.073(2) 0.0329(18) 0.0144(19) 0.0311(17)
C11 0.0555(19) 0.075(2) 0.0348(16) 0.0261(15) 0.0229(14) 0.0295(17)
C12 0.066(2) 0.0569(18) 0.0284(14) 0.0172(13) 0.0155(13) 0.0393(16)
C13 0.0528(17) 0.0444(15) 0.0266(13) 0.0161(12) 0.0056(12) 0.0212(13)
C14 0.0638(19) 0.0635(19) 0.0293(14) 0.0237(13) 0.0139(13) 0.0433(17)
C15 0.081(2) 0.0431(16) 0.0297(15) 0.0206(13) 0.0160(15) 0.0202(16)
C21 0.070(3) 0.153(5) 0.062(2) 0.051(3) 0.042(2) 0.039(3)
C22 0.129(4) 0.090(3) 0.047(2) 0.0264(19) 0.031(2) 0.082(3)
C23 0.069(2) 0.065(2) 0.0450(19) 0.0225(17) -0.0043(17) 0.0084(18)
C24 0.101(3) 0.113(3) 0.063(2) 0.034(2) 0.022(2) 0.084(3)
C25 0.167(5) 0.053(2) 0.050(2) 0.0321(18) 0.030(3) 0.025(3)
C31 0.0514(16) 0.0381(14) 0.0313(14) 0.0203(11) 0.0152(12) 0.0180(12)
C32 0.0415(14) 0.0388(14) 0.0376(14) 0.0242(12) 0.0146(12) 0.0214(12)
C33 0.0505(16) 0.0340(14) 0.0368(15) 0.0208(12) 0.0120(13) 0.0145(12)
C34 0.0334(14) 0.0586(18) 0.060(2) 0.0437(17) 0.0129(14) 0.0109(13)
C35 0.0575(18) 0.0597(19) 0.065(2) 0.0462(17) 0.0435(17) 0.0390(16)
C41 0.099(3) 0.0491(19) 0.0359(17) 0.0160(15) 0.0170(18) 0.0167(19)
C42 0.059(2) 0.072(2) 0.082(3) 0.051(2) 0.0261(19) 0.0433(18)
C43 0.117(3) 0.0347(16) 0.0462(19) 0.0177(14) 0.016(2) 0.0215(18)
C44 0.0357(18) 0.142(4) 0.105(3) 0.098(3) 0.010(2) 0.012(2)
C45 0.131(4) 0.111(3) 0.150(4) 0.100(3) 0.119(4) 0.095(3)
C51 0.084(3) 0.073(3) 0.134(5) 0.039(3) 0.031(3) 0.051(3)
C52 0.115(4) 0.116(4) 0.098(4) 0.009(3) 0.000(3) 0.091(4)
C53 0.078(4) 0.109(6) 0.270(12) -0.030(6) -0.022(6) 0.064(4)
C54 0.163(9) 0.280(15) 0.43(2) 0.263(17) 0.217(14) 0.183(11)
C55 0.38(2) 0.43(2) 0.239(12) 0.253(15) 0.245(14) 0.37(2)
C56 0.287(12) 0.262(11) 0.129(6) 0.132(7) 0.128(7) 0.244(10)
C57 0.134(7) 0.122(6) 0.52(2) 0.141(10) 0.112(10) 0.068(5)
C61 0.125(5) 0.078(3) 0.095(4) -0.027(3) -0.030(4) 0.054(3)
C62 0.124(5) 0.082(3) 0.086(4) 0.018(3) 0.032(3) 0.039(3)
C63 0.144(6) 0.111(4) 0.102(4) 0.039(3) 0.055(4) 0.057(4)
C64 0.130(5) 0.104(4) 0.114(5) 0.023(4) 0.040(4) 0.062(4)
C65 0.179(7) 0.073(3) 0.083(4) 0.006(3) 0.053(4) 0.030(4)
C66 0.162(6) 0.064(3) 0.052(3) -0.006(2) 0.017(3) 0.027(4)
C67 0.150(6) 0.134(6) 0.205(8) -0.076(5) -0.078(6) 0.091(5)

loop_
_atom_site_label
_atom_site_type_symbol
_atom_site_thermal_displace_type
_atom_site_fract_x
_atom_site_fract_y
_atom_site_fract_z
_atom_site_occupancy
_atom_site_U_iso_or_equiv
_atom_site_calc_flag
_atom_site_refinement_flags
La La Uani 0.27348(1) 0.79560(1) 0.16075(1) 1.000 0.0288(1) . .
Al Al Uani 0.21904(8) 0.39020(7) -0.02386(6) 1.000 0.0355(3) . .
C1 C Uani 0.2509(3) 0.5614(2) 0.0547(2) 1.000 0.0370(9) . .
C2 C Uani 0.0154(3) 0.3087(3) -0.0901(2) 1.000 0.0376(9) . .
C3 C Uani 0.3140(5) 0.3906(4) -0.1200(3) 1.000 0.0657(14) . .
C4 C Uani 0.2648(4) 0.3162(3) 0.0653(3) 1.000 0.0558(12) . .
C11 C Uani 0.2160(3) 0.7877(3) 0.3302(2) 1.000 0.0525(11) . .
C12 C Uani 0.3091(3) 0.9072(3) 0.3556(2) 1.000 0.0465(10) . .
C13 C Uani 0.4336(3) 0.9084(3) 0.35319(19) 1.000 0.0420(9) . .
C14 C Uani 0.4175(3) 0.7876(3) 0.3250(2) 1.000 0.0462(10) . .
C15 C Uani 0.2808(4) 0.7126(3) 0.3107(2) 1.000 0.0523(10) . .
C21 C Uani 0.0741(4) 0.7486(5) 0.3351(3) 1.000 0.093(2) . .
C22 C Uani 0.2846(5) 1.0186(4) 0.3899(3) 1.000 0.0778(18) . .
C23 C Uani 0.5651(4) 1.0206(3) 0.3875(3) 1.000 0.0698(11) . .
C24 C Uani 0.5261(5) 0.7469(4) 0.3175(3) 1.000 0.0816(16) . .
C25 C Uani 0.2192(6) 0.5777(3) 0.2875(3) 1.000 0.0954(19) . .
C31 C Uani 0.2589(3) 0.8285(2) -0.01225(19) 1.000 0.0389(8) . .
C32 C Uani 0.2425(3) 0.9251(2) 0.04861(19) 1.000 0.0356(8) . .
C33 C Uani 0.3647(3) 1.0042(2) 0.1239(2) 1.000 0.0404(9) . .
C34 C Uani 0.4582(3) 0.9577(3) 0.1101(2) 1.000 0.0489(10) . .
C35 C Uani 0.3931(3) 0.8483(3) 0.0260(2) 1.000 0.0474(11) . .
C41 C Uani 0.1551(4) 0.7298(3) -0.1059(2) 1.000 0.0675(13) . .
C42 C Uani 0.1188(4) 0.9464(3) 0.0302(3) 1.000 0.0608(14) . .
C43 C Uani 0.3903(5) 1.1231(3) 0.1995(2) 1.000 0.0711(13) . .
C44 C Uani 0.6065(3) 1.0184(5) 0.1650(3) 1.000 0.0925(18) . .
C45 C Uani 0.4616(5) 0.7762(4) -0.0193(4) 1.000 0.094(2) . .
C51 C Uani 0.0792(5) 0.1895(4) 0.3364(5) 1.000 0.093(2) . .
C52 C Uani 0.0067(6) 0.0952(6) 0.2563(4) 1.000 0.111(2) . .
C53 C Uani -0.0819(7) -0.0153(7) 0.2436(8) 1.000 0.184(5) . .
C54 C Uani -0.0951(11) -0.0160(13) 0.3289(13) 1.000 0.214(9) . .
C55 C Uani -0.0230(17) 0.0747(16) 0.4203(9) 1.000 0.236(10) . .
C56 C Uani 0.0653(11) 0.1806(10) 0.4214(6) 1.000 0.164(6) . .
C57 C Uani 0.1710(8) 0.2995(7) 0.3429(10) 1.000 0.251(7) . .
C61 C Uani 0.7629(7) 0.3808(5) 0.3971(5) 1.000 0.122(2) . .
C62 C Uani 0.7462(7) 0.4414(5) 0.3386(4) 1.000 0.104(2) . .
C63 C Uani 0.6380(8) 0.4707(6) 0.3297(5) 1.000 0.117(3) . .
C64 C Uani 0.5521(7) 0.4448(6) 0.3737(5) 1.000 0.118(3) . .
C65 C Uani 0.5676(9) 0.3846(5) 0.4342(4) 1.000 0.125(3) . .
C66 C Uani 0.6701(9) 0.3541(5) 0.4449(4) 1.000 0.110(2) . .
C67 C Uani 0.8649(8) 0.3434(7) 0.4098(6) 1.000 0.212(4) . .
H11 H Uiso 0.196(3) 0.553(3) 0.095(2) 1.000 0.050(9) . .
H12 H Uiso 0.339(4) 0.609(3) 0.092(2) 1.000 0.054(9) . .
H13 H Uiso 0.223(3) 0.593(3) 0.010(2) 1.000 0.049(9) . .
H21 H Uiso -0.022(3) 0.310(3) -0.041(2) 1.000 0.052(9) . .
H22 H Uiso -0.013(3) 0.227(3) -0.132(2) 1.000 0.053(9) . .
H23 H Uiso -0.009(3) 0.355(3) -0.120(2) 1.000 0.052(9) . .
H31 H Uiso 0.279(7) 0.419(6) -0.159(5) 1.000 0.16(3) . .
H32 H Uiso 0.406(6) 0.439(4) -0.099(3) 1.000 0.103(16) . .
H33 H Uiso 0.300(5) 0.311(5) -0.152(4) 1.000 0.124(19) . .
H41 H Uiso 0.211(5) 0.311(4) 0.106(3) 1.000 0.092(15) . .
H42 H Uiso 0.247(4) 0.232(4) 0.032(3) 1.000 0.081(12) . .
H43 H Uiso 0.361(5) 0.358(4) 0.106(3) 1.000 0.096(14) . .
H211 H Uiso 0.01860 0.66290 0.29220 1.000 0.1400 calc R
H212 H Uiso 0.03540 0.79810 0.31480 1.000 0.1400 calc R
H213 H Uiso 0.07670 0.75950 0.40140 1.000 0.1400 calc R
H221 H Uiso 0.20510 1.00790 0.34250 1.000 0.1170 calc R
H222 H Uiso 0.36330 1.09020 0.39720 1.000 0.1170 calc R
H223 H Uiso 0.26950 1.02960 0.45200 1.000 0.1170 calc R
H231 H Uiso 0.63240 0.99810 0.36640 1.000 0.1050 calc R
H232 H Uiso 0.59640 1.05960 0.45800 1.000 0.1050 calc R
H233 H Uiso 0.55190 1.07720 0.36030 1.000 0.1050 calc R
H241 H Uiso 0.48500 0.66070 0.27500 1.000 0.1220 calc R
H242 H Uiso 0.57700 0.75900 0.38170 1.000 0.1220 calc R
H243 H Uiso 0.58700 0.79450 0.29100 1.000 0.1220 calc R
H251 H Uiso 0.27490 0.54300 0.26010 1.000 0.1430 calc R
H252 H Uiso 0.12820 0.53830 0.24080 1.000 0.1430 calc R
H253 H Uiso 0.21470 0.56440 0.34660 1.000 0.1430 calc R
H411 H Uiso 0.06480 0.71030 -0.10090 1.000 0.1010 calc R
H412 H Uiso 0.17040 0.65720 -0.11930 1.000 0.1010 calc R
H413 H Uiso 0.16260 0.75770 -0.15830 1.000 0.1010 calc R
H421 H Uiso 0.04090 0.87030 -0.01470 1.000 0.0910 calc R
H422 H Uiso 0.13280 1.00740 0.00220 1.000 0.0910 calc R
H423 H Uiso 0.10220 0.97540 0.09110 1.000 0.0910 calc R
H431 H Uiso 0.48070 1.15950 0.24650 1.000 0.1070 calc R
H432 H Uiso 0.32320 1.10850 0.23250 1.000 0.1070 calc R
H433 H Uiso 0.38370 1.17830 0.16870 1.000 0.1070 calc R
H441 H Uiso 0.62960 0.96490 0.19140 1.000 0.1390 calc R
H442 H Uiso 0.62920 1.09480 0.21780 1.000 0.1390 calc R
H443 H Uiso 0.65740 1.03510 0.12150 1.000 0.1390 calc R
H451 H Uiso 0.51030 0.75780 0.02930 1.000 0.1400 calc R
H452 H Uiso 0.52520 0.82370 -0.04430 1.000 0.1400 calc R
H453 H Uiso 0.39380 0.70040 -0.07220 1.000 0.1400 calc R
H521 H Uiso 0.01800 0.10590 0.19930 1.000 0.1330 calc R
H531 H Uiso -0.12850 -0.08300 0.18360 1.000 0.2210 calc R
H541 H Uiso -0.16300 -0.08840 0.32590 1.000 0.2540 calc R
H551 H Uiso -0.03420 0.06390 0.47720 1.000 0.2790 calc R
H561 H Uiso 0.11750 0.24850 0.48080 1.000 0.1960 calc R
H571 H Uiso 0.23480 0.34590 0.40870 1.000 0.3760 calc R
H572 H Uiso 0.12330 0.34530 0.32690 1.000 0.3760 calc R
H573 H Uiso 0.21990 0.28550 0.29770 1.000 0.3760 calc R
H621 H Uiso 0.80750 0.46280 0.30490 1.000 0.1250 calc R
H631 H Uiso 0.62720 0.51190 0.28890 1.000 0.1400 calc R
H641 H Uiso 0.47960 0.46600 0.36540 1.000 0.1410 calc R
H651 H Uiso 0.50560 0.36520 0.46790 1.000 0.1490 calc R
H661 H Uiso 0.67930 0.31330 0.48630 1.000 0.1320 calc R
H671 H Uiso 0.93970 0.39200 0.39320 1.000 0.3170 calc R
H672 H Uiso 0.82930 0.25750 0.36780 1.000 0.3170 calc R
H673 H Uiso 0.89700 0.35450 0.47720 1.000 0.3170 calc R

loop_
_atom_type_symbol
_atom_type_description
_atom_type_scat_dispersion_real
_atom_type_scat_dispersion_imag
_atom_type_scat_source
La La -0.2871 2.4523 'International Tables Vol C Tables 4.2.6.8 and 6.1.1.4'
Al Al 0.0645 0.0514 'International Tables Vol C Tables 4.2.6.8 and 6.1.1.4'
H H 0.0000 0.0000 'International Tables Vol C Tables 4.2.6.8 and 6.1.1.4'
C C 0.0033 0.0016 'International Tables Vol C Tables 4.2.6.8 and 6.1.1.4'

loop_
_geom_angle_atom_site_label_1
_geom_angle_atom_site_label_2
_geom_angle_atom_site_label_3
_geom_angle
_geom_angle_site_symmetry_1
_geom_angle_site_symmetry_3
_geom_angle_publ_flag
C1 La C11 106.52(9) . . yes
C1 La C12 129.90(9) . . yes
C1 La C13 116.49(10) . . yes
C1 La C14 87.54(9) . . yes
C1 La C15 82.15(9) . . yes
C1 La C31 85.51(8) . . yes
C1 La C32 114.17(8) . . yes
C1 La C33 128.88(9) . . yes
C1 La C34 105.93(9) . . yes
C1 La C35 80.52(9) . . yes
C1 La C2 87.70(10) . 2_565 yes
C11 La C12 28.78(11) . . yes
C11 La C13 47.87(10) . . yes
C11 La C14 48.15(10) . . yes
C11 La C15 28.91(12) . . yes
C11 La C31 160.05(10) . . yes
C11 La C32 133.71(10) . . yes
C11 La C33 124.17(10) . . yes
C11 La C34 137.27(9) . . yes
C11 La C35 165.60(10) . . yes
C2 La C11 79.84(9) 2_565 . yes
C12 La C13 29.24(11) . . yes
C12 La C14 48.37(10) . . yes
C12 La C15 47.86(11) . . yes
C12 La C31 144.48(10) . . yes
C12 La C32 115.86(10) . . yes
C12 La C33 97.54(10) . . yes
C12 La C34 108.80(10) . . yes
C12 La C35 138.22(10) . . yes
C2 La C12 97.62(10) 2_565 . yes
C13 La C14 29.49(11) . . yes
C13 La C15 48.25(11) . . yes
C13 La C31 140.43(10) . . yes
C13 La C32 122.55(10) . . yes
C13 La C33 95.13(10) . . yes
C13 La C34 92.53(10) . . yes
C13 La C35 117.81(10) . . yes
C2 La C13 125.80(9) 2_565 . yes
C14 La C15 29.47(12) . . yes
C14 La C31 150.60(10) . . yes
C14 La C32 149.48(10) . . yes
C14 La C33 120.27(10) . . yes
C14 La C34 107.02(10) . . yes
C14 La C35 121.28(10) . . yes
C2 La C14 123.33(10) 2_565 . yes
C15 La C31 167.66(9) . . yes
C15 La C32 162.40(10) . . yes
C15 La C33 142.69(9) . . yes
C15 La C34 136.38(11) . . yes
C15 La C35 146.64(12) . . yes
C2 La C15 94.04(11) 2_565 . yes
C31 La C32 29.32(9) . . yes
C31 La C33 48.52(8) . . yes
C31 La C34 48.44(9) . . yes
C31 La C35 29.33(10) . . yes
C2 La C31 84.93(9) 2_565 . yes
C32 La C33 29.25(9) . . yes
C32 La C34 48.16(10) . . yes
C32 La C35 48.31(10) . . yes
C2 La C32 80.67(10) 2_565 . yes
C33 La C34 29.33(11) . . yes
C33 La C35 48.64(10) . . yes
C2 La C33 105.89(10) 2_565 . yes
C34 La C35 29.57(9) . . yes
C2 La C34 128.46(10) 2_565 . yes
C2 La C35 113.43(9) 2_565 . yes
C1 Al C2 100.89(15) . . yes
C1 Al C3 110.71(17) . . yes
C1 Al C4 108.87(15) . . yes
C2 Al C3 110.75(17) . . yes
C2 Al C4 109.58(17) . . yes
C3 Al C4 115.1(2) . . yes
La C1 Al 175.54(17) . . yes
La C2 Al 173.16(14) 2_565 . yes
La C11 C12 74.48(18) . . yes
La C11 C15 75.22(18) . . yes
La C11 C21 122.2(2) . . yes
C12 C11 C15 108.5(3) . . no
C12 C11 C21 125.2(4) . . no
C15 C11 C21 125.9(4) . . no
La C12 C11 76.74(17) . . yes
La C12 C13 74.75(16) . . yes
La C12 C22 119.5(2) . . yes
C11 C12 C13 108.4(3) . . no
C11 C12 C22 126.0(4) . . no
C13 C12 C22 125.4(4) . . no
La C13 C12 76.02(17) . . yes
La C13 C14 75.71(16) . . yes
La C13 C23 120.7(2) . . yes
C12 C13 C14 108.2(3) . . no
C12 C13 C23 125.5(3) . . no
C14 C13 C23 125.9(3) . . no
La C14 C13 74.80(18) . . yes
La C14 C15 76.22(18) . . yes
La C14 C24 117.7(2) . . yes
C13 C14 C15 107.1(3) . . no
C13 C14 C24 126.5(4) . . no
C15 C14 C24 126.3(4) . . no
La C15 C11 75.88(19) . . yes
La C15 C14 74.31(19) . . yes
La C15 C25 120.0(2) . . yes
C11 C15 C14 107.9(3) . . no
C11 C15 C25 125.8(4) . . no
C14 C15 C25 126.1(4) . . no
La C31 C32 74.83(15) . . yes
La C31 C35 74.96(17) . . yes
La C31 C41 120.6(2) . . yes
C32 C31 C35 107.6(3) . . no
C32 C31 C41 125.4(3) . . no
C35 C31 C41 126.8(3) . . no
La C32 C31 75.84(16) . . yes
La C32 C33 74.97(16) . . yes
La C32 C42 120.3(2) . . yes
C31 C32 C33 108.8(3) . . no
C31 C32 C42 125.5(3) . . no
C33 C32 C42 125.5(3) . . no
La C33 C32 75.78(16) . . yes
La C33 C34 75.45(19) . . yes
La C33 C43 119.1(2) . . yes
C32 C33 C34 107.8(3) . . no
C32 C33 C43 124.5(3) . . no
C34 C33 C43 127.5(3) . . no
La C34 C33 75.22(19) . . yes
La C34 C35 75.6(2) . . yes
La C34 C44 121.5(3) . . yes
C33 C34 C35 108.3(3) . . no
C33 C34 C44 127.2(3) . . no
C35 C34 C44 124.0(3) . . no
La C35 C31 75.72(18) . . yes
La C35 C34 74.80(19) . . yes
La C35 C45 120.9(3) . . yes
C31 C35 C34 107.6(3) . . no
C31 C35 C45 126.9(3) . . no
C34 C35 C45 125.1(4) . . no
La C1 H11 72(2) . . no
La C1 H12 73(3) . . no
La C1 H13 71.4(19) . . no
Al C1 H11 106(2) . . no
Al C1 H12 111(3) . . no
Al C1 H13 107.0(19) . . no
H11 C1 H12 110(3) . . no
H11 C1 H13 112(3) . . no
H12 C1 H13 111(3) . . no
Al C2 H21 106(2) . . no
Al C2 H22 110(2) . . no
Al C2 H23 110(2) . . no
H21 C2 H22 110(3) . . no
H21 C2 H23 107(3) . . no
La C2 H21 68(2) 2_565 . no
H22 C2 H23 114(3) . . no
La C2 H22 75(2) 2_565 . no
La C2 H23 72(2) 2_565 . no
Al C3 H31 106(5) . . no
Al C3 H32 119(3) . . no
Al C3 H33 108(4) . . no
H31 C3 H32 105(6) . . no
H31 C3 H33 113(6) . . no
H32 C3 H33 107(5) . . no
Al C4 H41 112(3) . . no
Al C4 H42 113(3) . . no
Al C4 H43 114(3) . . no
H41 C4 H42 103(4) . . no
H41 C4 H43 109(4) . . no
H42 C4 H43 105(4) . . no
C11 C21 H211 109.42 . . no
C11 C21 H212 109.43 . . no
C11 C21 H213 109.51 . . no
H211 C21 H212 109.50 . . no
H211 C21 H213 109.49 . . no
H212 C21 H213 109.49 . . no
C12 C22 H221 109.45 . . no
C12 C22 H222 109.47 . . no
C12 C22 H223 109.48 . . no
H221 C22 H222 109.44 . . no
H221 C22 H223 109.48 . . no
H222 C22 H223 109.51 . . no
C13 C23 H231 109.51 . . no
C13 C23 H232 109.51 . . no
C13 C23 H233 109.46 . . no
H231 C23 H232 109.54 . . no
H231 C23 H233 109.38 . . no
H232 C23 H233 109.43 . . no
C14 C24 H241 109.46 . . no
C14 C24 H242 109.46 . . no
C14 C24 H243 109.45 . . no
H241 C24 H242 109.44 . . no
H241 C24 H243 109.52 . . no
H242 C24 H243 109.49 . . no
C15 C25 H251 109.47 . . no
C15 C25 H252 109.56 . . no
C15 C25 H253 109.48 . . no
H251 C25 H252 109.44 . . no
H251 C25 H253 109.43 . . no
H252 C25 H253 109.46 . . no
C31 C41 H411 109.46 . . no
C31 C41 H412 109.48 . . no
C31 C41 H413 109.51 . . no
H411 C41 H412 109.45 . . no
H411 C41 H413 109.48 . . no
H412 C41 H413 109.45 . . no
C32 C42 H421 109.53 . . no
C32 C42 H422 109.48 . . no
C32 C42 H423 109.48 . . no
H421 C42 H422 109.44 . . no
H421 C42 H423 109.44 . . no
H422 C42 H423 109.46 . . no
C33 C43 H431 109.45 . . no
C33 C43 H432 109.44 . . no
C33 C43 H433 109.49 . . no
H431 C43 H432 109.42 . . no
H431 C43 H433 109.48 . . no
H432 C43 H433 109.54 . . no
C34 C44 H441 109.53 . . no
C34 C44 H442 109.46 . . no
C34 C44 H443 109.40 . . no
H441 C44 H442 109.49 . . no
H441 C44 H443 109.46 . . no
H442 C44 H443 109.48 . . no
C35 C45 H451 109.43 . . no
C35 C45 H452 109.46 . . no
C35 C45 H453 109.43 . . no
H451 C45 H452 109.47 . . no
H451 C45 H453 109.52 . . no
H452 C45 H453 109.51 . . no
C52 C51 C56 118.6(7) . . no
C52 C51 C57 124.4(8) . . no
C56 C51 C57 117.0(9) . . no
C51 C52 C53 128.4(7) . . no
C52 C53 C54 109.8(11) . . no
C53 C54 C55 128.7(16) . . no
C54 C55 C56 114.1(13) . . no
C51 C56 C55 120.1(9) . . no
C51 C52 H521 115.79 . . no
C53 C52 H521 115.83 . . no
C52 C53 H531 125.13 . . no
C54 C53 H531 125.02 . . no
C53 C54 H541 115.66 . . no
C55 C54 H541 115.62 . . no
C54 C55 H551 122.97 . . no
C56 C55 H551 122.90 . . no
C51 C56 H561 119.93 . . no
C55 C56 H561 120.01 . . no
C51 C57 H571 109.51 . . no
C51 C57 H572 109.43 . . no
C51 C57 H573 109.48 . . no
H571 C57 H572 109.40 . . no
H571 C57 H573 109.53 . . no
H572 C57 H573 109.47 . . no
C62 C61 C66 117.0(7) . . no
C62 C61 C67 124.5(8) . . no
C66 C61 C67 118.5(7) . . no
C61 C62 C63 119.1(7) . . no
C62 C63 C64 123.4(7) . . no
C63 C64 C65 118.6(8) . . no
C64 C65 C66 120.2(8) . . no
C61 C66 C65 121.7(6) . . no
C61 C62 H621 120.44 . . no
C63 C62 H621 120.46 . . no
C62 C63 H631 118.32 . . no
C64 C63 H631 118.24 . . no
C63 C64 H641 120.77 . . no
C65 C64 H641 120.62 . . no
C64 C65 H651 119.97 . . no
C66 C65 H651 119.86 . . no
C61 C66 H661 119.14 . . no
C65 C66 H661 119.16 . . no
C61 C67 H671 109.45 . . no
C61 C67 H672 109.47 . . no
C61 C67 H673 109.44 . . no
H671 C67 H672 109.42 . . no
H671 C67 H673 109.52 . . no
H672 C67 H673 109.52 . . no

loop_
_geom_bond_atom_site_label_1
_geom_bond_atom_site_label_2
_geom_bond_distance
_geom_bond_site_symmetry_2
_geom_bond_publ_flag
La C1 2.862(3) . yes
La C11 2.820(3) . yes
La C12 2.792(3) . yes
La C13 2.776(3) . yes
La C14 2.787(3) . yes
La C15 2.812(3) . yes
La C31 2.798(3) . yes
La C32 2.785(3) . yes
La C33 2.775(3) . yes
La C34 2.778(4) . yes
La C35 2.789(3) . yes
La C2 2.872(4) 2_565 yes
Al C1 2.034(3) . yes
Al C2 2.041(4) . yes
Al C3 1.980(5) . yes
Al C4 1.978(4) . yes
C11 C12 1.395(5) . no
C11 C15 1.406(6) . no
C11 C21 1.517(6) . no
C12 C13 1.405(5) . no
C12 C22 1.517(6) . no
C13 C14 1.416(5) . no
C13 C23 1.508(6) . no
C14 C15 1.424(6) . no
C14 C24 1.505(7) . no
C15 C25 1.515(6) . no
C31 C32 1.413(4) . no
C31 C35 1.414(5) . no
C31 C41 1.509(4) . no
C32 C33 1.404(4) . no
C32 C42 1.508(6) . no
C33 C34 1.406(5) . no
C33 C43 1.510(5) . no
C34 C35 1.421(4) . no
C34 C44 1.503(6) . no
C35 C45 1.509(7) . no
C1 H11 0.96(3) . no
C1 H12 0.91(4) . no
C1 H13 0.96(3) . no
C2 H21 0.93(3) . no
C2 H22 0.95(3) . no
C2 H23 0.94(4) . no
C3 H31 0.89(8) . no
C3 H32 0.93(7) . no
C3 H33 0.93(6) . no
C4 H41 0.95(5) . no
C4 H42 0.98(5) . no
C4 H43 0.99(6) . no
C21 H211 0.9804 . no
C21 H212 0.9798 . no
C21 H213 0.9802 . no
C22 H221 0.9805 . no
C22 H222 0.9798 . no
C22 H223 0.9790 . no
C23 H231 0.9791 . no
C23 H232 0.9797 . no
C23 H233 0.9806 . no
C24 H241 0.9798 . no
C24 H242 0.9805 . no
C24 H243 0.9798 . no
C25 H251 0.9799 . no
C25 H252 0.9798 . no
C25 H253 0.9797 . no
C41 H411 0.9801 . no
C41 H412 0.9798 . no
C41 H413 0.9792 . no
C42 H421 0.9803 . no
C42 H422 0.9804 . no
C42 H423 0.9798 . no
C43 H431 0.9804 . no
C43 H432 0.9803 . no
C43 H433 0.9784 . no
C44 H441 0.9802 . no
C44 H442 0.9801 . no
C44 H443 0.9803 . no
C45 H451 0.9802 . no
C45 H452 0.9797 . no
C45 H453 0.9793 . no
C51 C52 1.298(9) . no
C51 C56 1.377(12) . no
C51 C57 1.380(12) . no
C52 C53 1.340(12) . no
C53 C54 1.35(2) . no
C54 C55 1.39(2) . no
C55 C56 1.36(2) . no
C52 H521 0.9503 . no
C53 H531 0.9490 . no
C54 H541 0.9499 . no
C55 H551 0.9490 . no
C56 H561 0.9494 . no
C57 H571 0.9796 . no
C57 H572 0.9804 . no
C57 H573 0.9794 . no
C61 C62 1.381(9) . no
C61 C66 1.388(12) . no
C61 C67 1.401(13) . no
C62 C63 1.396(12) . no
C63 C64 1.284(12) . no
C64 C65 1.399(10) . no
C65 C66 1.345(14) . no
C62 H621 0.9495 . no
C63 H631 0.9504 . no
C64 H641 0.9490 . no
C65 H651 0.9508 . no
C66 H661 0.9503 . no
C67 H671 0.9801 . no
C67 H672 0.9805 . no
C67 H673 0.9801 . no
